data_4034608
loop_
_publ_author_name
'Amer, Mostafa Mahmoud'
'Abas, Hossay'
'Leonard, Daniel J.'
'Ward, John W.'
'Clayden, Jonathan'

_publ_section_title
;
 Amino Acid-Derived trans- N-Chloroformylimidazolidinones: Scalable,
 Stereoselective Synthesis, Structure, and Utility.
;
_journal_issue 11
_journal_name_full 'The Journal of organic chemistry'
_journal_page_first 7199
_journal_page_last 7206
_journal_paper_doi 10.1021/acs.joc.9b00727
_journal_volume 84
_journal_year 2019
_chemical_absolute_configuration ad
_chemical_formula_moiety 'C10 H17 Cl N2 O2'
_chemical_formula_sum 'C10 H17 Cl N2 O2'
_chemical_formula_weight 232.70
_space_group_crystal_system monoclinic
_space_group_IT_number 4
_space_group_name_Hall 'P 2yb'
_space_group_name_H-M_alt 'P 1 21 1'
_atom_sites_solution_hydrogens geom
_atom_sites_solution_primary dual
_audit_creation_date 2018-11-01
_audit_creation_method
;
Olex2 1.2
(compiled 2018.05.29 svn.r3508 for OlexSys, GUI svn.r5506)
;
_cell_angle_alpha 90
_cell_angle_beta 103.2790(10)
_cell_angle_gamma 90
_cell_formula_units_Z 4
_cell_length_a 6.60260(10)
_cell_length_b 16.0983(3)
_cell_length_c 11.7124(2)
_cell_measurement_reflns_used 8302
_cell_measurement_temperature 100(2)
_cell_measurement_theta_max 27.875
_cell_measurement_theta_min 2.189
_cell_volume 1211.63(4)
_computing_cell_refinement 'SAINT V8.38A (Bruker, 2016)'
_computing_data_collection 'Bruker Apex suite'
_computing_data_reduction 'SAINT V8.38A (Bruker, 2016)'
_computing_molecular_graphics 'Olex2 (Dolomanov et al., 2009)'
_computing_publication_material 'Olex2 (Dolomanov et al., 2009)'
_computing_structure_refinement 'ShelXL (Sheldrick, 2015)'
_computing_structure_solution 'ShelXT (Sheldrick, 2015)'
_diffrn_ambient_temperature 100(2)
_diffrn_detector 'Bruker area detector'
_diffrn_detector_type 'CCD area detector'
_diffrn_measured_fraction_theta_full 1.000
_diffrn_measured_fraction_theta_max 0.999
_diffrn_measurement_device 'Bruker Apex II kappa CCD area detector'
_diffrn_measurement_device_type 'Bruker APEX-II CCD'
_diffrn_measurement_method '\f and \w scans'
_diffrn_radiation_monochromator graphite
_diffrn_radiation_type MoK\a
_diffrn_radiation_wavelength 0.71073
_diffrn_reflns_av_R_equivalents 0.0308
_diffrn_reflns_av_unetI/netI 0.0285
_diffrn_reflns_Laue_measured_fraction_full 1.000
_diffrn_reflns_Laue_measured_fraction_max 0.999
_diffrn_reflns_limit_h_max 8
_diffrn_reflns_limit_h_min -8
_diffrn_reflns_limit_k_max 21
_diffrn_reflns_limit_k_min -21
_diffrn_reflns_limit_l_max 15
_diffrn_reflns_limit_l_min -15
_diffrn_reflns_number 22546
_diffrn_reflns_point_group_measured_fraction_full 1.000
_diffrn_reflns_point_group_measured_fraction_max 0.997
_diffrn_reflns_theta_full 25.242
_diffrn_reflns_theta_max 27.932
_diffrn_reflns_theta_min 1.786
_diffrn_source 'fine-focus sealed tube'
_diffrn_standards_number 0
_exptl_absorpt_coefficient_mu 0.300
_exptl_absorpt_correction_T_max 0.7456
_exptl_absorpt_correction_T_min 0.6650
_exptl_absorpt_correction_type multi-scan
_exptl_absorpt_process_details
'SADABS-2016/2 (Bruker,2016/2) was used for absorption correction. wR2(int) was 0.0565 before and 0.0424 after correction. The Ratio of minimum to maximum transmission is 0.8919. The \l/2 correction factor is Not present.'
_exptl_crystal_colour colourless
_exptl_crystal_colour_primary colourless
_exptl_crystal_density_diffrn 1.276
_exptl_crystal_description block
_exptl_crystal_F_000 496
_exptl_crystal_size_max 0.497
_exptl_crystal_size_mid 0.341
_exptl_crystal_size_min 0.291
_refine_diff_density_max 0.301
_refine_diff_density_min -0.153
_refine_diff_density_rms 0.036
_refine_ls_abs_structure_details
;
 Flack x determined using 2464 quotients [(I+)-(I-)]/[(I+)+(I-)]
 (Parsons, Flack and Wagner, Acta Cryst. B69 (2013) 249-259).
;
_refine_ls_abs_structure_Flack -0.020(17)
_refine_ls_extinction_method none
_refine_ls_goodness_of_fit_ref 1.043
_refine_ls_hydrogen_treatment constr
_refine_ls_matrix_type full
_refine_ls_number_parameters 281
_refine_ls_number_reflns 5810
_refine_ls_number_restraints 1
_refine_ls_restrained_S_all 1.043
_refine_ls_R_factor_all 0.0310
_refine_ls_R_factor_gt 0.0282
_refine_ls_shift/su_max 0.000
_refine_ls_shift/su_mean 0.000
_refine_ls_structure_factor_coef Fsqd
_refine_ls_weighting_details 'w=1/[\s^2^(Fo^2^)+(0.0347P)^2^+0.0866P] where P=(Fo^2^+2Fc^2^)/3'
_refine_ls_weighting_scheme calc
_refine_ls_wR_factor_gt 0.0647
_refine_ls_wR_factor_ref 0.0660
_reflns_Friedel_coverage 0.928
_reflns_Friedel_fraction_full 1.000
_reflns_Friedel_fraction_max 0.995
_reflns_number_gt 5490
_reflns_number_total 5810
_reflns_threshold_expression 'I > 2\s(I)'
_cod_data_source_file jo9b00727_si_002.cif
_cod_data_source_block testm1_compound_2n
_cod_database_code 4034608
_shelx_shelxl_version_number 2017/1
_shelx_space_group_comment
;
The symmetry employed for this shelxl refinement is uniquely defined
by the following loop, which should always be used as a source of
symmetry information in preference to the above space-group names.
They are only intended as comments.
;
_shelx_estimated_absorpt_t_max 0.918
_shelx_estimated_absorpt_t_min 0.865
_olex2_refinement_description
;
1. Fixed Uiso
 At 1.2 times of:
  All C(H) groups
 At 1.5 times of:
  All C(H,H,H) groups
2.a Ternary CH refined with riding coordinates:
 C1(H1), C2(H2), C11(H11), C12(H12)
2.b Idealised Me refined as rotating group:
 C5(H5A,H5B,H5C), C6(H6A,H6B,H6C), C7(H7A,H7B,H7C), C9(H9A,H9B,H9C), C10(H10A,
 H10B,H10C), C15(H15A,H15B,H15C), C16(H16A,H16B,H16C), C17(H17A,H17B,H17C),
 C19(H19A,H19B,H19C), C20(H20A,H20B,H20C)
;
_olex2_submission_special_instructions 'No special instructions were received'

loop_
_space_group_symop_operation_xyz
'x, y, z'
'-x, y+1/2, -z'

loop_
_atom_site_label
_atom_site_type_symbol
_atom_site_fract_x
_atom_site_fract_y
_atom_site_fract_z
_atom_site_U_iso_or_equiv
_atom_site_adp_type
_atom_site_occupancy
_atom_site_site_symmetry_order
_atom_site_calc_flag
_atom_site_refinement_flags_posn
Cl1 Cl 0.28029(9) 0.42227(3) 0.41543(5) 0.02932(13) Uani 1 1 d .
O1 O 0.2895(2) 0.48785(10) 0.21564(13) 0.0256(3) Uani 1 1 d .
O2 O 0.3373(3) 0.79094(9) 0.38231(14) 0.0257(3) Uani 1 1 d .
N1 N 0.3886(3) 0.57455(10) 0.37145(14) 0.0165(3) Uani 1 1 d .
N2 N 0.4092(3) 0.67774(11) 0.50360(14) 0.0192(4) Uani 1 1 d .
C1 C 0.4695(3) 0.59081(13) 0.49822(17) 0.0178(4) Uani 1 1 d .
H1 H 0.393856 0.555687 0.545330 0.021 Uiso 1 1 calc R
C2 C 0.3671(3) 0.65283(12) 0.30300(17) 0.0180(4) Uani 1 1 d .
H2 H 0.487520 0.660530 0.265547 0.022 Uiso 1 1 calc R
C3 C 0.3724(3) 0.71682(13) 0.39908(18) 0.0192(4) Uani 1 1 d .
C4 C 0.7083(3) 0.57655(14) 0.53975(19) 0.0235(5) Uani 1 1 d .
C5 C 0.8300(3) 0.63014(17) 0.4713(2) 0.0318(5) Uani 1 1 d .
H5A H 0.793718 0.614080 0.388359 0.048 Uiso 1 1 calc GR
H5B H 0.979516 0.622019 0.502743 0.048 Uiso 1 1 calc GR
H5C H 0.794883 0.688730 0.478739 0.048 Uiso 1 1 calc GR
C6 C 0.7768(4) 0.5995(2) 0.6707(2) 0.0404(7) Uani 1 1 d .
H6A H 0.768355 0.659856 0.679640 0.061 Uiso 1 1 calc GR
H6B H 0.920409 0.581145 0.701641 0.061 Uiso 1 1 calc GR
H6C H 0.685050 0.572141 0.714078 0.061 Uiso 1 1 calc GR
C7 C 0.7612(4) 0.48582(16) 0.5248(3) 0.0436(7) Uani 1 1 d .
H7A H 0.686641 0.450788 0.570000 0.065 Uiso 1 1 calc GR
H7B H 0.911373 0.477497 0.553071 0.065 Uiso 1 1 calc GR
H7C H 0.719512 0.470717 0.441615 0.065 Uiso 1 1 calc GR
C8 C 0.3251(3) 0.50234(13) 0.31936(18) 0.0192(4) Uani 1 1 d .
C9 C 0.1613(3) 0.66199(14) 0.21273(18) 0.0227(4) Uani 1 1 d .
H9A H 0.159021 0.623842 0.147231 0.034 Uiso 1 1 calc GR
H9B H 0.146758 0.719232 0.183515 0.034 Uiso 1 1 calc GR
H9C H 0.045983 0.648774 0.249422 0.034 Uiso 1 1 calc GR
C10 C 0.3837(4) 0.71988(15) 0.6094(2) 0.0294(5) Uani 1 1 d .
H10A H 0.354743 0.678814 0.665361 0.044 Uiso 1 1 calc GR
H10B H 0.267437 0.759121 0.589316 0.044 Uiso 1 1 calc GR
H10C H 0.511607 0.750055 0.644754 0.044 Uiso 1 1 calc GR
Cl2 Cl 0.29342(8) 0.26066(3) 1.08002(4) 0.02447(12) Uani 1 1 d .
O3 O 0.3322(2) 0.20918(8) 0.87693(13) 0.0219(3) Uani 1 1 d .
O4 O 0.2960(2) 0.51413(9) 0.71430(12) 0.0230(3) Uani 1 1 d .
N3 N 0.3989(3) 0.34680(10) 0.90994(14) 0.0154(3) Uani 1 1 d .
N4 N 0.3898(3) 0.48672(10) 0.91069(14) 0.0166(3) Uani 1 1 d .
C11 C 0.4627(3) 0.41745(13) 0.99046(16) 0.0157(4) Uani 1 1 d .
H11 H 0.384987 0.416224 1.054350 0.019 Uiso 1 1 calc R
C12 C 0.3696(3) 0.37243(12) 0.78555(17) 0.0162(4) Uani 1 1 d .
H12 H 0.495299 0.358242 0.755442 0.019 Uiso 1 1 calc R
C13 C 0.3494(3) 0.46612(13) 0.79638(18) 0.0165(4) Uani 1 1 d .
C14 C 0.7015(3) 0.41962(15) 1.04433(17) 0.0209(4) Uani 1 1 d .
C15 C 0.7522(4) 0.49854(17) 1.1192(3) 0.0399(7) Uani 1 1 d .
H15A H 0.734356 0.547359 1.067845 0.060 Uiso 1 1 calc GR
H15B H 0.896422 0.495965 1.164810 0.060 Uiso 1 1 calc GR
H15C H 0.658155 0.502649 1.172630 0.060 Uiso 1 1 calc GR
C16 C 0.7652(4) 0.34484(17) 1.1244(2) 0.0332(6) Uani 1 1 d .
H16A H 0.684342 0.344228 1.184836 0.050 Uiso 1 1 calc GR
H16B H 0.913762 0.348518 1.161715 0.050 Uiso 1 1 calc GR
H16C H 0.738329 0.293696 1.077948 0.050 Uiso 1 1 calc GR
C17 C 0.8267(3) 0.41965(18) 0.9495(2) 0.0310(5) Uani 1 1 d .
H17A H 0.797690 0.368566 0.903072 0.046 Uiso 1 1 calc GR
H17B H 0.975525 0.422556 0.986452 0.046 Uiso 1 1 calc GR
H17C H 0.786953 0.467849 0.898085 0.046 Uiso 1 1 calc GR
C18 C 0.3500(3) 0.26980(13) 0.93735(17) 0.0172(4) Uani 1 1 d .
C19 C 0.1742(3) 0.33852(13) 0.70424(18) 0.0218(4) Uani 1 1 d .
H19A H 0.188659 0.278454 0.695074 0.033 Uiso 1 1 calc GR
H19B H 0.153958 0.365523 0.627455 0.033 Uiso 1 1 calc GR
H19C H 0.053851 0.349700 0.737698 0.033 Uiso 1 1 calc GR
C20 C 0.3478(4) 0.57011(13) 0.9478(2) 0.0255(5) Uani 1 1 d .
H20A H 0.345984 0.569400 1.031205 0.038 Uiso 1 1 calc GR
H20B H 0.212406 0.588952 0.901766 0.038 Uiso 1 1 calc GR
H20C H 0.456776 0.608058 0.935319 0.038 Uiso 1 1 calc GR

loop_
_atom_site_aniso_label
_atom_site_aniso_U_11
_atom_site_aniso_U_22
_atom_site_aniso_U_33
_atom_site_aniso_U_23
_atom_site_aniso_U_13
_atom_site_aniso_U_12
Cl1 0.0406(3) 0.0183(2) 0.0295(3) 0.0020(2) 0.0091(2) -0.0065(2)
O1 0.0309(8) 0.0253(8) 0.0202(8) -0.0044(6) 0.0045(6) 0.0020(7)
O2 0.0298(8) 0.0167(8) 0.0307(8) 0.0012(6) 0.0075(7) 0.0006(6)
N1 0.0186(8) 0.0160(8) 0.0148(8) 0.0018(6) 0.0035(6) 0.0004(7)
N2 0.0219(8) 0.0192(9) 0.0168(8) -0.0010(7) 0.0051(7) -0.0017(7)
C1 0.0194(10) 0.0184(10) 0.0150(9) 0.0013(7) 0.0028(7) -0.0024(8)
C2 0.0193(9) 0.0178(10) 0.0177(9) 0.0039(7) 0.0059(8) 0.0021(8)
C3 0.0156(9) 0.0202(11) 0.0223(10) 0.0006(8) 0.0053(8) -0.0016(8)
C4 0.0201(10) 0.0254(11) 0.0225(10) 0.0062(9) -0.0003(8) -0.0011(9)
C5 0.0181(10) 0.0406(14) 0.0356(13) 0.0113(11) 0.0041(9) -0.0001(10)
C6 0.0281(13) 0.0649(19) 0.0239(12) 0.0068(12) -0.0030(10) -0.0043(13)
C7 0.0296(13) 0.0278(13) 0.0651(19) 0.0092(13) -0.0059(12) 0.0068(11)
C8 0.0198(9) 0.0170(10) 0.0219(10) 0.0025(8) 0.0069(8) 0.0028(8)
C9 0.0256(11) 0.0239(11) 0.0175(10) 0.0014(8) 0.0027(8) 0.0059(9)
C10 0.0404(13) 0.0278(12) 0.0216(11) -0.0091(9) 0.0103(10) -0.0080(11)
Cl2 0.0328(3) 0.0223(2) 0.0208(2) 0.0060(2) 0.0113(2) 0.0015(2)
O3 0.0281(8) 0.0132(7) 0.0244(8) -0.0002(6) 0.0064(6) 0.0004(6)
O4 0.0293(8) 0.0204(8) 0.0196(7) 0.0056(6) 0.0064(6) 0.0002(6)
N3 0.0194(8) 0.0135(8) 0.0137(8) -0.0007(6) 0.0041(6) -0.0006(7)
N4 0.0190(8) 0.0122(8) 0.0185(8) -0.0010(6) 0.0039(7) 0.0007(7)
C11 0.0180(8) 0.0130(9) 0.0155(8) -0.0016(8) 0.0025(7) 0.0005(8)
C12 0.0202(10) 0.0144(9) 0.0146(9) 0.0007(7) 0.0051(8) 0.0005(8)
C13 0.0161(9) 0.0149(9) 0.0193(9) -0.0002(8) 0.0060(7) -0.0018(7)
C14 0.0173(9) 0.0194(9) 0.0234(10) -0.0021(10) -0.0004(7) 0.0008(9)
C15 0.0228(12) 0.0379(15) 0.0518(16) -0.0203(13) -0.0065(11) -0.0015(11)
C16 0.0239(12) 0.0382(14) 0.0332(13) 0.0117(11) -0.0027(10) 0.0030(11)
C17 0.0185(9) 0.0378(13) 0.0372(12) 0.0050(12) 0.0078(9) 0.0002(11)
C18 0.0177(9) 0.0184(10) 0.0154(9) 0.0023(8) 0.0035(7) 0.0018(8)
C19 0.0288(11) 0.0183(10) 0.0160(9) -0.0019(8) 0.0009(8) -0.0033(9)
C20 0.0366(13) 0.0129(10) 0.0269(11) -0.0031(9) 0.0074(10) 0.0020(9)

loop_
_atom_type_symbol
_atom_type_description
_atom_type_scat_dispersion_real
_atom_type_scat_dispersion_imag
_atom_type_scat_source
C C 0.0033 0.0016 'International Tables Vol C Tables 4.2.6.8 and 6.1.1.4'
H H 0.0000 0.0000 'International Tables Vol C Tables 4.2.6.8 and 6.1.1.4'
Cl Cl 0.1484 0.1585 'International Tables Vol C Tables 4.2.6.8 and 6.1.1.4'
N N 0.0061 0.0033 'International Tables Vol C Tables 4.2.6.8 and 6.1.1.4'
O O 0.0106 0.0060 'International Tables Vol C Tables 4.2.6.8 and 6.1.1.4'

loop_
_geom_angle_atom_site_label_1
_geom_angle_atom_site_label_2
_geom_angle_atom_site_label_3
_geom_angle
C1 N1 C2 111.07(15)
C8 N1 C1 127.96(16)
C8 N1 C2 120.80(16)
C3 N2 C1 113.71(16)
C3 N2 C10 121.57(18)
C10 N2 C1 124.69(17)
N1 C1 H1 110.0
N1 C1 C4 113.14(17)
N2 C1 N1 100.00(15)
N2 C1 H1 110.0
N2 C1 C4 113.23(17)
C4 C1 H1 110.0
N1 C2 H2 110.8
N1 C2 C3 101.10(15)
N1 C2 C9 114.61(17)
C3 C2 H2 110.8
C3 C2 C9 108.24(17)
C9 C2 H2 110.8
O2 C3 N2 126.1(2)
O2 C3 C2 124.83(19)
N2 C3 C2 108.95(17)
C5 C4 C1 111.73(17)
C5 C4 C6 108.5(2)
C6 C4 C1 108.66(19)
C7 C4 C1 110.38(19)
C7 C4 C5 108.7(2)
C7 C4 C6 108.8(2)
C4 C5 H5A 109.5
C4 C5 H5B 109.5
C4 C5 H5C 109.5
H5A C5 H5B 109.5
H5A C5 H5C 109.5
H5B C5 H5C 109.5
C4 C6 H6A 109.5
C4 C6 H6B 109.5
C4 C6 H6C 109.5
H6A C6 H6B 109.5
H6A C6 H6C 109.5
H6B C6 H6C 109.5
C4 C7 H7A 109.5
C4 C7 H7B 109.5
C4 C7 H7C 109.5
H7A C7 H7B 109.5
H7A C7 H7C 109.5
H7B C7 H7C 109.5
O1 C8 Cl1 118.32(17)
O1 C8 N1 126.65(19)
N1 C8 Cl1 114.97(15)
C2 C9 H9A 109.5
C2 C9 H9B 109.5
C2 C9 H9C 109.5
H9A C9 H9B 109.5
H9A C9 H9C 109.5
H9B C9 H9C 109.5
N2 C10 H10A 109.5
N2 C10 H10B 109.5
N2 C10 H10C 109.5
H10A C10 H10B 109.5
H10A C10 H10C 109.5
H10B C10 H10C 109.5
C11 N3 C12 111.53(15)
C18 N3 C11 127.56(16)
C18 N3 C12 120.59(16)
C13 N4 C11 114.11(17)
C13 N4 C20 121.07(17)
C20 N4 C11 124.67(17)
N3 C11 H11 110.0
N3 C11 C14 112.95(16)
N4 C11 N3 100.11(13)
N4 C11 H11 110.0
N4 C11 C14 113.27(17)
C14 C11 H11 110.0
N3 C12 H12 110.6
N3 C12 C13 100.83(16)
N3 C12 C19 114.61(17)
C13 C12 H12 110.6
C19 C12 H12 110.6
C19 C12 C13 109.30(18)
O4 C13 N4 125.67(19)
O4 C13 C12 125.23(19)
N4 C13 C12 109.03(17)
C15 C14 C11 108.50(18)
C16 C14 C11 109.98(18)
C16 C14 C15 108.00(18)
C16 C14 C17 109.2(2)
C17 C14 C11 111.79(16)
C17 C14 C15 109.3(2)
C14 C15 H15A 109.5
C14 C15 H15B 109.5
C14 C15 H15C 109.5
H15A C15 H15B 109.5
H15A C15 H15C 109.5
H15B C15 H15C 109.5
C14 C16 H16A 109.5
C14 C16 H16B 109.5
C14 C16 H16C 109.5
H16A C16 H16B 109.5
H16A C16 H16C 109.5
H16B C16 H16C 109.5
C14 C17 H17A 109.5
C14 C17 H17B 109.5
C14 C17 H17C 109.5
H17A C17 H17B 109.5
H17A C17 H17C 109.5
H17B C17 H17C 109.5
O3 C18 Cl2 118.01(16)
O3 C18 N3 127.62(18)
N3 C18 Cl2 114.28(14)
C12 C19 H19A 109.5
C12 C19 H19B 109.5
C12 C19 H19C 109.5
H19A C19 H19B 109.5
H19A C19 H19C 109.5
H19B C19 H19C 109.5
N4 C20 H20A 109.5
N4 C20 H20B 109.5
N4 C20 H20C 109.5
H20A C20 H20B 109.5
H20A C20 H20C 109.5
H20B C20 H20C 109.5

loop_
_geom_bond_atom_site_label_1
_geom_bond_atom_site_label_2
_geom_bond_distance
Cl1 C8 1.780(2)
O1 C8 1.206(2)
O2 C3 1.223(2)
N1 C1 1.481(2)
N1 C2 1.483(2)
N1 C8 1.335(3)
N2 C1 1.460(3)
N2 C3 1.348(3)
N2 C10 1.456(3)
C1 H1 1.0000
C1 C4 1.557(3)
C2 H2 1.0000
C2 C3 1.520(3)
C2 C9 1.525(3)
C4 C5 1.526(3)
C4 C6 1.541(3)
C4 C7 1.521(3)
C5 H5A 0.9800
C5 H5B 0.9800
C5 H5C 0.9800
C6 H6A 0.9800
C6 H6B 0.9800
C6 H6C 0.9800
C7 H7A 0.9800
C7 H7B 0.9800
C7 H7C 0.9800
C9 H9A 0.9800
C9 H9B 0.9800
C9 H9C 0.9800
C10 H10A 0.9800
C10 H10B 0.9800
C10 H10C 0.9800
Cl2 C18 1.800(2)
O3 C18 1.195(2)
O4 C13 1.221(2)
N3 C11 1.476(2)
N3 C12 1.483(2)
N3 C18 1.338(3)
N4 C11 1.463(3)
N4 C13 1.345(3)
N4 C20 1.457(3)
C11 H11 1.0000
C11 C14 1.558(3)
C12 H12 1.0000
C12 C13 1.522(3)
C12 C19 1.518(3)
C14 C15 1.536(3)
C14 C16 1.524(3)
C14 C17 1.530(3)
C15 H15A 0.9800
C15 H15B 0.9800
C15 H15C 0.9800
C16 H16A 0.9800
C16 H16B 0.9800
C16 H16C 0.9800
C17 H17A 0.9800
C17 H17B 0.9800
C17 H17C 0.9800
C19 H19A 0.9800
C19 H19B 0.9800
C19 H19C 0.9800
C20 H20A 0.9800
C20 H20B 0.9800
C20 H20C 0.9800
